data_7038392
loop_
_publ_author_name
'Puentes, Roberto'
'Torres, Julia'
'Kremer, Carlos'
'Cano, Joan'
'Lloret, Francesc'
'Capucci, Davide'
'Bacchi, Alessia'

_publ_section_title
;
 Mononuclear and polynuclear complexes ligated by an iminodiacetic acid
 derivative: synthesis, structure, solution studies and magnetic
 properties.
;
_journal_issue 12
_journal_name_full 'Dalton transactions (Cambridge, England : 2003)'
_journal_page_first 5356
_journal_page_last 5373
_journal_paper_doi 10.1039/c5dt05060j
_journal_volume 45
_journal_year 2016
_chemical_formula_moiety 'C33 H39 Eu2 N3 O15'
_chemical_formula_sum 'C33 H39 Eu2 N3 O15'
_chemical_formula_weight 1021.59
_chemical_name_systematic
;
 ?
;
_space_group_crystal_system monoclinic
_space_group_IT_number 14
_space_group_name_Hall '-P 2yn'
_space_group_name_H-M_alt 'P 1 21/n 1'
_symmetry_space_group_name_Hall '-P 2yn'
_symmetry_space_group_name_H-M 'P 1 21/n 1'
_atom_sites_solution_hydrogens mixed
_atom_sites_solution_primary direct
_audit_creation_date 2015-02-18
_audit_creation_method
;
Olex2 1.2
(compiled 2015.01.26 svn.r3150 for OlexSys, GUI svn.r4998)
;
_audit_update_record
;
2016-01-29 deposited with the CCDC.
2016-02-10 downloaded from the CCDC.
;
_cell_angle_alpha 90
_cell_angle_beta 99.0590(12)
_cell_angle_gamma 90
_cell_formula_units_Z 4
_cell_length_a 16.9299(13)
_cell_length_b 12.1579(9)
_cell_length_c 18.5679(14)
_cell_measurement_reflns_used 9971
_cell_measurement_temperature 296(2)
_cell_measurement_theta_max 31
_cell_measurement_theta_min 4
_cell_volume 3774.2(5)
_computing_data_collection 'Brueker software'
_computing_molecular_graphics 'Olex2 (Dolomanov et al., 2009)'
_computing_publication_material 'Olex2 (Dolomanov et al., 2009)'
_computing_structure_refinement 'ShelXL (Sheldrick, 2008)'
_computing_structure_solution 'ShelXS (Sheldrick, 2008)'
_diffrn_ambient_temperature 296.15
_diffrn_measured_fraction_theta_full 1.000
_diffrn_measured_fraction_theta_max 0.993
_diffrn_measurement_device_type 'Bruker SMART APEX CCD area detector'
_diffrn_measurement_method '\w scans'
_diffrn_radiation_monochromator graphite
_diffrn_radiation_type MoK\a
_diffrn_radiation_wavelength 0.71073
_diffrn_reflns_av_R_equivalents 0.0656
_diffrn_reflns_av_unetI/netI 0.0517
_diffrn_reflns_Laue_measured_fraction_full 1.000
_diffrn_reflns_Laue_measured_fraction_max 0.993
_diffrn_reflns_limit_h_max 24
_diffrn_reflns_limit_h_min -24
_diffrn_reflns_limit_k_max 17
_diffrn_reflns_limit_k_min -17
_diffrn_reflns_limit_l_max 27
_diffrn_reflns_limit_l_min -27
_diffrn_reflns_number 61848
_diffrn_reflns_point_group_measured_fraction_full 1.000
_diffrn_reflns_point_group_measured_fraction_max 0.993
_diffrn_reflns_theta_full 25.242
_diffrn_reflns_theta_max 31.206
_diffrn_reflns_theta_min 1.514
_diffrn_source 'sealed tube'
_exptl_absorpt_coefficient_mu 3.365
_exptl_absorpt_correction_T_max 1
_exptl_absorpt_correction_T_min 0.55
_exptl_absorpt_correction_type multi-scan
_exptl_absorpt_process_details 'according to BRUKER software'
_exptl_crystal_colour colorless
_exptl_crystal_density_diffrn 1.798
_exptl_crystal_description plate
_exptl_crystal_F_000 2016
_exptl_crystal_size_max 0.3
_exptl_crystal_size_mid 0.3
_exptl_crystal_size_min 0.09
_refine_diff_density_max 0.948
_refine_diff_density_min -0.832
_refine_diff_density_rms 0.153
_refine_ls_extinction_method none
_refine_ls_goodness_of_fit_ref 1.045
_refine_ls_hydrogen_treatment mixed
_refine_ls_matrix_type full
_refine_ls_number_parameters 502
_refine_ls_number_reflns 12165
_refine_ls_number_restraints 6
_refine_ls_restrained_S_all 1.045
_refine_ls_R_factor_all 0.0513
_refine_ls_R_factor_gt 0.0327
_refine_ls_shift/su_max 0.003
_refine_ls_shift/su_mean 0.000
_refine_ls_structure_factor_coef Fsqd
_refine_ls_weighting_details 'w=1/[\s^2^(Fo^2^)+(0.0254P)^2^] where P=(Fo^2^+2Fc^2^)/3'
_refine_ls_weighting_scheme calc
_refine_ls_wR_factor_gt 0.0632
_refine_ls_wR_factor_ref 0.0693
_reflns_Friedel_coverage 0.000
_reflns_number_gt 9427
_reflns_number_total 12165
_reflns_threshold_expression 'I > 2\s(I)'
_cod_data_source_file c5dt05060j2.cif
_cod_data_source_block smbida1_0m
_cod_depositor_comments 'Adding full bibliography for 7038389--7038395.cif.'
_cod_database_code 7038392
_shelxl_version_number 2013-4
_shelx_space_group_comment
;
The symmetry employed for this shelxl refinement is uniquely defined
by the following loop, which should always be used as a source of
symmetry information in preference to the above space-group names.
They are only intended as comments.
;
_olex2_refinement_description
;
1. Fixed Uiso
 At 1.2 times of:
  All C(H) groups, All C(H,H) groups
2. Restrained distances
 H15A-O15 = O15-H15B = O14-H14B = O14-H14A = O13-H13B = O13-H13A
 0.92 with sigma of 0.02
3.a Secondary CH2 refined with riding coordinates:
 C2(H2A,H2B), C3(H3A,H3B), C5(H5A,H5B), C13(H13C,H13D), C14(H14C,H14D),
 C16(H16A,H16B), C24(H24A,H24B), C25(H25A,H25B), C27(H27A,H27B)
3.b Aromatic/amide H refined with riding coordinates:
 C7(H7), C8(H8), C9(H9), C10(H10), C11(H11), C18(H18), C19(H19), C20(H20),
 C21(H21), C22(H22), C29(H29), C30(H30), C31(H31), C32(H32), C33(H33)
;
_olex2_submission_special_instructions 'No special instructions were received'
_olex2_computing_structure_solution_long 'ShelXS (Sheldrick, 2008)'

loop_
_space_group_symop_operation_xyz
'x, y, z'
'-x+1/2, y+1/2, -z+1/2'
'-x, -y, -z'
'x-1/2, -y-1/2, z-1/2'

loop_
_atom_site_label
_atom_site_type_symbol
_atom_site_fract_x
_atom_site_fract_y
_atom_site_fract_z
_atom_site_U_iso_or_equiv
_atom_site_adp_type
_atom_site_occupancy
_atom_site_site_symmetry_order
_atom_site_calc_flag
_atom_site_refinement_flags_posn
Eu1 Eu 0.60090(2) 0.53783(2) 0.06740(2) 0.01647(4) Uani 1 1 d .
Eu2 Eu 0.68509(2) 0.26872(2) 0.16143(2) 0.01755(4) Uani 1 1 d .
N1 N 0.70131(15) 0.5573(2) -0.03881(13) 0.0206(5) Uani 1 1 d .
N2 N 0.61659(14) 0.28199(19) 0.27999(13) 0.0200(5) Uani 1 1 d .
N3 N 0.62559(14) 0.14513(19) 0.04189(13) 0.0197(5) Uani 1 1 d .
O1 O 0.70964(12) 0.39932(16) 0.06496(10) 0.0193(4) Uani 1 1 d .
O2 O 0.83512(15) 0.3576(2) 0.05323(14) 0.0484(7) Uani 1 1 d .
O3 O 0.54580(12) 0.46863(16) -0.05082(11) 0.0209(4) Uani 1 1 d .
O4 O 0.53717(14) 0.4943(2) -0.17053(12) 0.0366(6) Uani 1 1 d .
O5 O 0.63632(13) 0.45338(15) 0.18894(11) 0.0211(4) Uani 1 1 d .
O6 O 0.60657(13) 0.57233(17) 0.27272(11) 0.0248(5) Uani 1 1 d .
O7 O 0.76390(13) 0.20533(18) 0.27325(11) 0.0251(5) Uani 1 1 d .
O8 O 0.77652(13) 0.12929(18) 0.38400(11) 0.0289(5) Uani 1 1 d .
O9 O 0.63973(14) 0.08707(17) 0.18159(12) 0.0303(5) Uani 1 1 d .
O10 O 0.63801(15) -0.09219(18) 0.15674(12) 0.0360(6) Uani 1 1 d .
O11 O 0.56130(12) 0.33491(16) 0.08212(10) 0.0203(4) Uani 1 1 d .
O12 O 0.44815(12) 0.30342(16) 0.00457(11) 0.0231(4) Uani 1 1 d .
O13 O 0.79648(14) 0.1777(2) 0.11998(12) 0.0277(5) Uani 1 1 d D
O14 O 0.56650(14) 0.68657(19) 0.14659(12) 0.0277(5) Uani 1 1 d D
O15 O 0.80160(15) 0.3880(2) 0.20333(13) 0.0337(6) Uani 1 1 d D
C1 C 0.77532(18) 0.4167(3) 0.04018(16) 0.0232(6) Uani 1 1 d .
C2 C 0.78062(17) 0.5169(2) -0.00713(16) 0.0223(6) Uani 1 1 d .
H2A H 0.8095 0.5747 0.0220 0.027 Uiso 1 1 calc R
H2B H 0.8104 0.4983 -0.0460 0.027 Uiso 1 1 calc R
C3 C 0.66712(18) 0.4844(2) -0.09947(16) 0.0228(6) Uani 1 1 d .
H3A H 0.6867 0.4102 -0.0894 0.027 Uiso 1 1 calc R
H3B H 0.6848 0.5089 -0.1441 0.027 Uiso 1 1 calc R
C4 C 0.57682(18) 0.4840(2) -0.11014(16) 0.0209(6) Uani 1 1 d .
C5 C 0.7051(2) 0.6747(2) -0.06427(18) 0.0277(7) Uani 1 1 d .
H5A H 0.7176 0.7212 -0.0215 0.033 Uiso 1 1 calc R
H5B H 0.6522 0.6954 -0.0885 0.033 Uiso 1 1 calc R
C6 C 0.7640(2) 0.7002(3) -0.1150(2) 0.0370(9) Uani 1 1 d .
C7 C 0.7414(3) 0.6956(3) -0.1899(2) 0.0578(13) Uani 1 1 d .
H7 H 0.6902 0.6720 -0.2093 0.069 Uiso 1 1 calc R
C8 C 0.7950(5) 0.7262(4) -0.2365(3) 0.097(3) Uani 1 1 d .
H8 H 0.7798 0.7216 -0.2868 0.116 Uiso 1 1 calc R
C9 C 0.8699(5) 0.7629(5) -0.2079(5) 0.113(3) Uani 1 1 d .
H9 H 0.9050 0.7858 -0.2387 0.135 Uiso 1 1 calc R
C10 C 0.8928(4) 0.7658(5) -0.1343(5) 0.099(2) Uani 1 1 d .
H10 H 0.9442 0.7888 -0.1151 0.118 Uiso 1 1 calc R
C11 C 0.8409(3) 0.7351(3) -0.0883(3) 0.0628(14) Uani 1 1 d .
H11 H 0.8576 0.7379 -0.0382 0.075 Uiso 1 1 calc R
C12 C 0.73733(18) 0.1759(2) 0.32922(16) 0.0213(6) Uani 1 1 d .
C13 C 0.64946(18) 0.1953(3) 0.33167(16) 0.0230(6) Uani 1 1 d .
H13C H 0.6201 0.1275 0.3197 0.028 Uiso 1 1 calc R
H13D H 0.6427 0.2166 0.3807 0.028 Uiso 1 1 calc R
C14 C 0.64330(18) 0.3902(2) 0.31044(15) 0.0215(6) Uani 1 1 d .
H14C H 0.7002 0.3874 0.3285 0.026 Uiso 1 1 calc R
H14D H 0.6159 0.4068 0.3513 0.026 Uiso 1 1 calc R
C15 C 0.62678(17) 0.4810(2) 0.25401(15) 0.0187(6) Uani 1 1 d .
C16 C 0.52748(18) 0.2756(3) 0.26247(18) 0.0284(7) Uani 1 1 d .
H16A H 0.5128 0.2035 0.2423 0.034 Uiso 1 1 calc R
H16B H 0.5091 0.3297 0.2252 0.034 Uiso 1 1 calc R
C17 C 0.4847(2) 0.2950(3) 0.3271(2) 0.0349(8) Uani 1 1 d .
C18 C 0.4585(2) 0.3987(4) 0.3426(2) 0.0534(12) Uani 1 1 d .
H18 H 0.4637 0.4563 0.3108 0.064 Uiso 1 1 calc R
C19 C 0.4247(3) 0.4184(5) 0.4046(3) 0.0805(17) Uani 1 1 d .
H19 H 0.4078 0.4888 0.4144 0.097 Uiso 1 1 calc R
C20 C 0.4164(3) 0.3338(5) 0.4513(3) 0.0870(19) Uani 1 1 d .
H20 H 0.3945 0.3469 0.4934 0.104 Uiso 1 1 calc R
C21 C 0.4402(3) 0.2296(5) 0.4361(3) 0.0750(17) Uani 1 1 d .
H21 H 0.4333 0.1720 0.4674 0.090 Uiso 1 1 calc R
C22 C 0.4741(2) 0.2100(4) 0.3750(2) 0.0486(11) Uani 1 1 d .
H22 H 0.4903 0.1391 0.3654 0.058 Uiso 1 1 calc R
C23 C 0.64078(19) 0.0058(3) 0.13891(17) 0.0258(7) Uani 1 1 d .
C24 C 0.6497(2) 0.0318(2) 0.06077(17) 0.0245(7) Uani 1 1 d .
H24A H 0.7050 0.0213 0.0544 0.029 Uiso 1 1 calc R
H24B H 0.6169 -0.0184 0.0282 0.029 Uiso 1 1 calc R
C25 C 0.53807(17) 0.1548(2) 0.03429(16) 0.0231(6) Uani 1 1 d .
H25A H 0.5190 0.1122 0.0723 0.028 Uiso 1 1 calc R
H25B H 0.5139 0.1250 -0.0125 0.028 Uiso 1 1 calc R
C26 C 0.51284(17) 0.2743(2) 0.03971(15) 0.0181(6) Uani 1 1 d .
C27 C 0.65461(19) 0.1840(3) -0.02581(16) 0.0248(7) Uani 1 1 d .
H27A H 0.7113 0.2000 -0.0137 0.030 Uiso 1 1 calc R
H27B H 0.6276 0.2525 -0.0409 0.030 Uiso 1 1 calc R
C28 C 0.6428(2) 0.1061(3) -0.08994(16) 0.0267(7) Uani 1 1 d .
C29 C 0.7052(2) 0.0388(3) -0.1025(2) 0.0372(8) Uani 1 1 d .
H29 H 0.7533 0.0409 -0.0706 0.045 Uiso 1 1 calc R
C30 C 0.6970(3) -0.0311(3) -0.1616(2) 0.0514(11) Uani 1 1 d .
H30 H 0.7399 -0.0743 -0.1703 0.062 Uiso 1 1 calc R
C31 C 0.6256(3) -0.0368(4) -0.2076(2) 0.0578(12) Uani 1 1 d .
H31 H 0.6194 -0.0861 -0.2463 0.069 Uiso 1 1 calc R
C32 C 0.5634(3) 0.0292(4) -0.1971(2) 0.0572(12) Uani 1 1 d .
H32 H 0.5154 0.0261 -0.2291 0.069 Uiso 1 1 calc R
C33 C 0.5719(2) 0.1014(3) -0.13817(19) 0.0394(9) Uani 1 1 d .
H33 H 0.5295 0.1468 -0.1313 0.047 Uiso 1 1 calc R
H14A H 0.596(2) 0.747(2) 0.146(2) 0.058(14) Uiso 1 1 d D
H13A H 0.8343(18) 0.146(3) 0.1529(17) 0.050(12) Uiso 1 1 d D
H13B H 0.821(2) 0.229(3) 0.099(2) 0.052(13) Uiso 1 1 d D
H14B H 0.568(3) 0.664(4) 0.1933(14) 0.11(2) Uiso 1 1 d D
H15A H 0.823(2) 0.389(3) 0.2505(11) 0.063(14) Uiso 1 1 d D
H15B H 0.800(3) 0.455(2) 0.186(3) 0.089(18) Uiso 1 1 d D

loop_
_atom_site_aniso_label
_atom_site_aniso_U_11
_atom_site_aniso_U_22
_atom_site_aniso_U_33
_atom_site_aniso_U_23
_atom_site_aniso_U_13
_atom_site_aniso_U_12
Eu1 0.01769(7) 0.01539(7) 0.01473(7) -0.00021(5) -0.00241(5) 0.00019(5)
Eu2 0.02113(8) 0.01622(7) 0.01443(7) 0.00122(5) 0.00008(5) 0.00209(6)
N1 0.0206(13) 0.0200(13) 0.0202(12) 0.0018(10) 0.0001(10) -0.0002(10)
N2 0.0187(12) 0.0204(13) 0.0195(12) 0.0039(10) -0.0012(10) 0.0015(10)
N3 0.0213(13) 0.0170(12) 0.0203(12) 0.0008(10) 0.0013(10) 0.0015(10)
O1 0.0203(10) 0.0198(11) 0.0178(10) 0.0012(8) 0.0025(8) -0.0009(8)
O2 0.0383(15) 0.0561(17) 0.0567(17) 0.0327(14) 0.0255(13) 0.0273(13)
O3 0.0199(11) 0.0231(11) 0.0186(10) -0.0021(8) 0.0001(8) -0.0010(8)
O4 0.0339(14) 0.0510(15) 0.0203(11) 0.0037(11) -0.0097(10) -0.0046(12)
O5 0.0290(11) 0.0181(10) 0.0155(10) 0.0000(8) 0.0017(8) 0.0025(9)
O6 0.0288(12) 0.0200(11) 0.0242(11) -0.0040(9) -0.0001(9) -0.0003(9)
O7 0.0251(12) 0.0322(12) 0.0178(10) 0.0074(9) 0.0026(9) 0.0037(9)
O8 0.0263(12) 0.0375(13) 0.0225(11) 0.0099(10) 0.0024(9) 0.0104(10)
O9 0.0476(15) 0.0197(11) 0.0231(11) 0.0002(9) 0.0039(10) -0.0039(10)
O10 0.0536(16) 0.0192(12) 0.0310(13) 0.0061(10) -0.0061(11) -0.0035(11)
O11 0.0223(11) 0.0180(10) 0.0185(10) -0.0013(8) -0.0035(8) -0.0006(8)
O12 0.0217(11) 0.0195(10) 0.0254(11) 0.0032(9) -0.0045(9) -0.0002(9)
O13 0.0251(12) 0.0323(14) 0.0242(12) 0.0059(10) -0.0003(10) 0.0068(10)
O14 0.0347(13) 0.0204(12) 0.0263(12) -0.0025(10) -0.0002(10) 0.0008(10)
O15 0.0404(15) 0.0319(14) 0.0247(13) 0.0040(11) -0.0069(11) -0.0098(11)
C1 0.0244(16) 0.0270(16) 0.0180(14) 0.0028(12) 0.0029(12) 0.0022(13)
C2 0.0177(15) 0.0268(17) 0.0218(15) 0.0013(12) 0.0020(12) -0.0018(12)
C3 0.0257(16) 0.0245(16) 0.0182(14) -0.0010(12) 0.0035(12) -0.0041(12)
C4 0.0249(16) 0.0166(15) 0.0196(14) -0.0004(11) -0.0015(12) -0.0002(12)
C5 0.0311(18) 0.0214(16) 0.0304(17) 0.0059(13) 0.0042(14) 0.0008(13)
C6 0.050(2) 0.0212(17) 0.043(2) 0.0065(15) 0.0179(18) 0.0030(16)
C7 0.102(4) 0.029(2) 0.048(3) 0.0056(19) 0.030(3) -0.003(2)
C8 0.192(8) 0.045(3) 0.074(4) -0.003(3) 0.086(5) 0.000(4)
C9 0.153(7) 0.060(4) 0.158(8) 0.007(4) 0.127(7) -0.007(4)
C10 0.075(4) 0.066(4) 0.171(7) 0.025(4) 0.071(5) -0.008(3)
C11 0.049(3) 0.048(3) 0.097(4) 0.017(3) 0.027(3) -0.006(2)
C12 0.0253(16) 0.0179(15) 0.0194(14) -0.0004(11) -0.0005(12) 0.0027(12)
C13 0.0245(16) 0.0231(15) 0.0219(15) 0.0089(12) 0.0049(12) 0.0052(12)
C14 0.0244(16) 0.0244(16) 0.0149(13) 0.0013(11) 0.0004(12) 0.0024(12)
C15 0.0158(14) 0.0217(15) 0.0176(14) -0.0008(11) -0.0005(11) -0.0016(11)
C16 0.0193(16) 0.0341(19) 0.0309(18) 0.0059(14) 0.0008(13) -0.0010(13)
C17 0.0237(17) 0.044(2) 0.038(2) 0.0098(17) 0.0082(15) 0.0020(15)
C18 0.049(3) 0.055(3) 0.063(3) 0.018(2) 0.030(2) 0.020(2)
C19 0.081(4) 0.073(4) 0.102(4) 0.009(3) 0.061(4) 0.024(3)
C20 0.079(4) 0.114(5) 0.084(4) 0.024(4) 0.062(3) 0.026(4)
C21 0.059(3) 0.100(4) 0.076(4) 0.043(3) 0.042(3) 0.015(3)
C22 0.038(2) 0.053(3) 0.058(3) 0.020(2) 0.016(2) 0.0007(19)
C23 0.0285(17) 0.0169(15) 0.0288(16) 0.0033(13) -0.0054(14) -0.0013(13)
C24 0.0299(17) 0.0179(15) 0.0245(16) 0.0002(12) 0.0010(13) 0.0030(13)
C25 0.0246(16) 0.0192(15) 0.0231(15) -0.0005(12) -0.0034(12) -0.0005(12)
C26 0.0217(15) 0.0173(14) 0.0154(13) 0.0030(11) 0.0029(11) -0.0010(11)
C27 0.0289(17) 0.0237(16) 0.0220(15) 0.0011(12) 0.0048(13) -0.0014(13)
C28 0.0364(19) 0.0240(16) 0.0200(15) 0.0017(12) 0.0050(14) 0.0001(14)
C29 0.038(2) 0.040(2) 0.0342(19) -0.0044(16) 0.0057(16) 0.0060(16)
C30 0.067(3) 0.038(2) 0.052(3) -0.0108(19) 0.019(2) 0.011(2)
C31 0.079(4) 0.048(3) 0.048(3) -0.027(2) 0.017(2) -0.014(2)
C32 0.059(3) 0.068(3) 0.041(2) -0.015(2) -0.003(2) -0.014(2)
C33 0.037(2) 0.050(2) 0.0296(19) -0.0048(17) 0.0007(16) 0.0031(18)

loop_
_atom_type_symbol
_atom_type_description
_atom_type_scat_dispersion_real
_atom_type_scat_dispersion_imag
_atom_type_scat_source
C C 0.0033 0.0016 'International Tables Vol C Tables 4.2.6.8 and 6.1.1.4'
H H 0.0000 0.0000 'International Tables Vol C Tables 4.2.6.8 and 6.1.1.4'
Eu Eu -0.1578 3.6682 'International Tables Vol C Tables 4.2.6.8 and 6.1.1.4'
N N 0.0061 0.0033 'International Tables Vol C Tables 4.2.6.8 and 6.1.1.4'
O O 0.0106 0.0060 'International Tables Vol C Tables 4.2.6.8 and 6.1.1.4'

loop_
_geom_angle_atom_site_label_1
_geom_angle_atom_site_label_2
_geom_angle_atom_site_label_3
_geom_angle
_geom_angle_site_symmetry_1
_geom_angle_site_symmetry_3
Eu2 Eu1 Eu1 107.725(6) . 3_665
N1 Eu1 Eu1 97.55(5) . 3_665
N1 Eu1 Eu2 99.64(5) . .
N1 Eu1 C4 150.06(7) . 3_665
O1 Eu1 Eu1 113.04(4) . 3_665
O1 Eu1 Eu2 38.70(4) . .
O1 Eu1 N1 61.02(7) . .
O1 Eu1 O11 64.07(6) . .
O1 Eu1 C4 131.60(7) . 3_665
O3 Eu1 Eu1 34.73(5) . 3_665
O3 Eu1 Eu1 33.81(5) 3_665 3_665
O3 Eu1 Eu2 108.83(5) 3_665 .
O3 Eu1 Eu2 100.30(5) . .
O3 Eu1 N1 128.81(7) 3_665 .
O3 Eu1 N1 65.05(7) . .
O3 Eu1 O1 135.17(6) 3_665 .
O3 Eu1 O1 85.90(6) . .
O3 Eu1 O3 68.53(8) . 3_665
O3 Eu1 O5 134.04(7) . .
O3 Eu1 O5 101.35(7) 3_665 .
O3 Eu1 O8 134.02(7) . 2_655
O3 Eu1 O11 73.05(6) 3_665 .
O3 Eu1 O11 72.04(6) . .
O3 Eu1 O12 73.98(7) . 3_665
O3 Eu1 O14 76.60(7) 3_665 .
O3 Eu1 O14 135.32(7) . .
O3 Eu1 C4 87.32(7) . 3_665
O3 Eu1 C4 21.31(7) 3_665 3_665
O5 Eu1 Eu1 122.42(5) . 3_665
O5 Eu1 Eu2 38.42(4) . .
O5 Eu1 N1 126.22(7) . .
O5 Eu1 O1 70.28(6) . .
O5 Eu1 O11 62.30(6) . .
O5 Eu1 C4 80.98(7) . 3_665
O8 Eu1 Eu1 160.27(5) 2_655 3_665
O8 Eu1 Eu2 89.24(6) 2_655 .
O8 Eu1 N1 69.02(7) 2_655 .
O8 Eu1 O1 73.95(7) 2_655 .
O8 Eu1 O3 149.22(7) 2_655 3_665
O8 Eu1 O5 77.15(7) 2_655 .
O8 Eu1 O11 128.75(7) 2_655 .
O8 Eu1 O12 92.25(7) 2_655 3_665
O8 Eu1 O14 72.95(8) 2_655 .
O8 Eu1 C4 136.59(7) 2_655 3_665
O11 Eu1 Eu1 68.73(4) . 3_665
O11 Eu1 Eu2 39.51(4) . .
O11 Eu1 N1 110.54(7) . .
O11 Eu1 C4 68.26(7) . 3_665
O12 Eu1 Eu1 69.74(5) 3_665 3_665
O12 Eu1 Eu2 173.24(5) 3_665 .
O12 Eu1 N1 74.80(7) 3_665 .
O12 Eu1 O1 135.81(7) 3_665 .
O12 Eu1 O3 72.77(7) 3_665 3_665
O12 Eu1 O5 148.28(7) 3_665 .
O12 Eu1 O11 138.46(6) 3_665 .
O12 Eu1 O14 69.53(7) 3_665 .
O12 Eu1 C4 87.09(7) 3_665 3_665
O14 Eu1 Eu1 106.45(5) . 3_665
O14 Eu1 Eu2 117.18(5) . .
O14 Eu1 N1 125.76(8) . .
O14 Eu1 O1 138.66(7) . .
O14 Eu1 O5 78.77(7) . .
O14 Eu1 O11 123.35(7) . .
O14 Eu1 C4 66.24(8) . 3_665
C4 Eu1 Eu1 53.25(5) 3_665 3_665
C4 Eu1 Eu2 96.35(5) 3_665 .
Eu1 Eu2 H13B 103.3(6) . .
N2 Eu2 Eu1 98.33(5) . .
N2 Eu2 N3 123.62(7) . .
N2 Eu2 H13B 148.9(8) . .
N3 Eu2 Eu1 92.05(5) . .
N3 Eu2 H13B 78.0(8) . .
O1 Eu2 Eu1 39.14(5) . .
O1 Eu2 N2 134.99(7) . .
O1 Eu2 N3 81.24(7) . .
O1 Eu2 O11 65.66(6) . .
O1 Eu2 H13B 64.3(6) . .
O5 Eu2 Eu1 38.29(5) . .
O5 Eu2 N2 64.47(7) . .
O5 Eu2 N3 125.00(7) . .
O5 Eu2 O1 70.55(6) . .
O5 Eu2 O11 63.43(6) . .
O5 Eu2 O15 71.24(8) . .
O5 Eu2 H13B 124.7(6) . .
O7 Eu2 Eu1 140.60(5) . .
O7 Eu2 N2 63.85(7) . .
O7 Eu2 N3 127.29(7) . .
O7 Eu2 O1 133.99(7) . .
O7 Eu2 O5 105.65(7) . .
O7 Eu2 O11 155.52(7) . .
O7 Eu2 O13 76.93(7) . .
O7 Eu2 O15 67.09(8) . .
O7 Eu2 H13B 85.4(8) . .
O9 Eu2 Eu1 138.38(6) . .
O9 Eu2 N2 74.47(7) . .
O9 Eu2 N3 62.16(7) . .
O9 Eu2 O1 143.24(7) . .
O9 Eu2 O5 132.95(8) . .
O9 Eu2 O7 73.58(7) . .
O9 Eu2 O11 97.46(7) . .
O9 Eu2 O13 84.99(8) . .
O9 Eu2 O15 138.91(8) . .
O9 Eu2 H13B 102.3(6) . .
O11 Eu2 Eu1 41.14(5) . .
O11 Eu2 N2 91.94(7) . .
O11 Eu2 N3 62.05(7) . .
O11 Eu2 H13B 119.0(8) . .
O13 Eu2 Eu1 119.60(6) . .
O13 Eu2 N2 139.35(7) . .
O13 Eu2 N3 72.31(7) . .
O13 Eu2 O1 80.50(7) . .
O13 Eu2 O5 141.71(8) . .
O13 Eu2 O11 125.79(7) . .
O13 Eu2 O15 75.22(8) . .
O13 Eu2 H13B 17.7(5) . .
O15 Eu2 Eu1 82.25(6) . .
O15 Eu2 N2 97.74(8) . .
O15 Eu2 N3 138.62(8) . .
O15 Eu2 O1 68.61(7) . .
O15 Eu2 O11 123.38(7) . .
O15 Eu2 H13B 63.8(8) . .
C2 N1 Eu1 107.92(17) . .
C2 N1 C3 109.2(2) . .
C2 N1 C5 111.3(2) . .
C3 N1 Eu1 106.06(16) . .
C3 N1 C5 111.1(2) . .
C5 N1 Eu1 111.11(17) . .
C13 N2 Eu2 109.12(17) . .
C13 N2 C14 109.1(2) . .
C13 N2 C16 111.7(2) . .
C14 N2 Eu2 103.00(16) . .
C14 N2 C16 111.6(2) . .
C16 N2 Eu2 112.02(18) . .
C24 N3 Eu2 105.63(17) . .
C24 N3 C25 109.7(2) . .
C24 N3 C27 112.5(2) . .
C25 N3 Eu2 105.70(16) . .
C25 N3 C27 110.7(2) . .
C27 N3 Eu2 112.34(17) . .
Eu2 O1 Eu1 102.16(7) . .
C1 O1 Eu1 125.19(18) . .
C1 O1 Eu2 128.10(18) . .
Eu1 O3 Eu1 111.47(8) . 3_665
C4 O3 Eu1 124.88(18) . .
C4 O3 Eu1 115.59(17) . 3_665
Eu1 O5 Eu2 103.29(7) . .
C15 O5 Eu1 134.53(18) . .
C15 O5 Eu2 121.72(17) . .
C12 O7 Eu2 125.84(19) . .
C12 O8 Eu1 145.8(2) . 2_645
C23 O9 Eu2 125.9(2) . .
Eu2 O11 Eu1 99.35(7) . .
C26 O11 Eu1 129.64(17) . .
C26 O11 Eu2 125.12(18) . .
C26 O12 Eu1 136.00(19) . 3_665
Eu2 O13 H13A 119(2) . .
Eu2 O13 H13B 105(3) . .
H13A O13 H13B 105(4) . .
Eu1 O14 H14A 114(3) . .
Eu1 O14 H14B 112(3) . .
H14A O14 H14B 110(4) . .
Eu2 O15 H15A 119(3) . .
Eu2 O15 H15B 117(3) . .
H15A O15 H15B 110(4) . .
O1 C1 C2 118.3(3) . .
O2 C1 O1 124.3(3) . .
O2 C1 C2 117.4(3) . .
N1 C2 C1 111.7(2) . .
N1 C2 H2A 109.3 . .
N1 C2 H2B 109.3 . .
C1 C2 H2A 109.3 . .
C1 C2 H2B 109.3 . .
H2A C2 H2B 107.9 . .
N1 C3 H3A 109.3 . .
N1 C3 H3B 109.3 . .
N1 C3 C4 111.7(2) . .
H3A C3 H3B 107.9 . .
C4 C3 H3A 109.3 . .
C4 C3 H3B 109.3 . .
O3 C4 Eu1 43.10(13) . 3_665
O3 C4 C3 115.0(2) . .
O4 C4 Eu1 80.55(19) . 3_665
O4 C4 O3 123.7(3) . .
O4 C4 C3 121.3(3) . .
C3 C4 Eu1 158.08(19) . 3_665
N1 C5 H5A 108.0 . .
N1 C5 H5B 108.0 . .
N1 C5 C6 117.1(3) . .
H5A C5 H5B 107.3 . .
C6 C5 H5A 108.0 . .
C6 C5 H5B 108.0 . .
C7 C6 C5 120.9(4) . .
C7 C6 C11 117.8(4) . .
C11 C6 C5 121.1(4) . .
C6 C7 H7 119.8 . .
C6 C7 C8 120.5(6) . .
C8 C7 H7 119.8 . .
C7 C8 H8 120.1 . .
C9 C8 C7 119.8(6) . .
C9 C8 H8 120.1 . .
C8 C9 H9 120.1 . .
C10 C9 C8 119.8(6) . .
C10 C9 H9 120.1 . .
C9 C10 H10 119.7 . .
C9 C10 C11 120.7(7) . .
C11 C10 H10 119.7 . .
C6 C11 H11 119.3 . .
C10 C11 C6 121.3(6) . .
C10 C11 H11 119.3 . .
O7 C12 O8 126.1(3) . .
O7 C12 C13 117.7(3) . .
O8 C12 C13 116.2(3) . .
N2 C13 C12 111.3(2) . .
N2 C13 H13C 109.4 . .
N2 C13 H13D 109.4 . .
C12 C13 H13C 109.4 . .
C12 C13 H13D 109.4 . .
H13C C13 H13D 108.0 . .
N2 C14 H14C 109.2 . .
N2 C14 H14D 109.2 . .
N2 C14 C15 111.9(2) . .
H14C C14 H14D 107.9 . .
C15 C14 H14C 109.2 . .
C15 C14 H14D 109.2 . .
O5 C15 C14 114.9(2) . .
O6 C15 O5 125.6(3) . .
O6 C15 C14 119.4(3) . .
N2 C16 H16A 108.7 . .
N2 C16 H16B 108.7 . .
N2 C16 C17 114.3(3) . .
H16A C16 H16B 107.6 . .
C17 C16 H16A 108.7 . .
C17 C16 H16B 108.7 . .
C18 C17 C16 121.1(3) . .
C18 C17 C22 117.8(4) . .
C22 C17 C16 121.0(3) . .
C17 C18 H18 119.3 . .
C17 C18 C19 121.3(4) . .
C19 C18 H18 119.3 . .
C18 C19 H19 120.2 . .
C20 C19 C18 119.6(5) . .
C20 C19 H19 120.2 . .
C19 C20 H20 120.0 . .
C19 C20 C21 120.1(5) . .
C21 C20 H20 120.0 . .
C20 C21 H21 119.8 . .
C22 C21 C20 120.4(5) . .
C22 C21 H21 119.8 . .
C17 C22 H22 119.6 . .
C21 C22 C17 120.8(4) . .
C21 C22 H22 119.6 . .
O9 C23 C24 116.7(3) . .
O10 C23 O9 125.3(3) . .
O10 C23 C24 118.0(3) . .
N3 C24 C23 111.1(2) . .
N3 C24 H24A 109.4 . .
N3 C24 H24B 109.4 . .
C23 C24 H24A 109.4 . .
C23 C24 H24B 109.4 . .
H24A C24 H24B 108.0 . .
N3 C25 H25A 109.4 . .
N3 C25 H25B 109.4 . .
N3 C25 C26 111.0(2) . .
H25A C25 H25B 108.0 . .
C26 C25 H25A 109.4 . .
C26 C25 H25B 109.4 . .
O11 C26 C25 115.6(2) . .
O12 C26 O11 126.2(3) . .
O12 C26 C25 118.3(3) . .
N3 C27 H27A 108.2 . .
N3 C27 H27B 108.2 . .
N3 C27 C28 116.3(2) . .
H27A C27 H27B 107.4 . .
C28 C27 H27A 108.2 . .
C28 C27 H27B 108.2 . .
C29 C28 C27 119.6(3) . .
C33 C28 C27 122.1(3) . .
C33 C28 C29 118.3(3) . .
C28 C29 H29 119.5 . .
C30 C29 C28 121.0(4) . .
C30 C29 H29 119.5 . .
C29 C30 H30 120.1 . .
C31 C30 C29 119.7(4) . .
C31 C30 H30 120.1 . .
C30 C31 H31 119.7 . .
C32 C31 C30 120.5(4) . .
C32 C31 H31 119.7 . .
C31 C32 H32 120.1 . .
C31 C32 C33 119.9(4) . .
C33 C32 H32 120.1 . .
C28 C33 C32 120.5(4) . .
C28 C33 H33 119.8 . .
C32 C33 H33 119.8 . .

loop_
_geom_bond_atom_site_label_1
_geom_bond_atom_site_label_2
_geom_bond_distance
_geom_bond_site_symmetry_2
Eu1 Eu1 4.0111(4) 3_665
Eu1 Eu2 3.8731(3) .
Eu1 N1 2.809(2) .
Eu1 O1 2.501(2) .
Eu1 O3 2.3981(19) .
Eu1 O3 2.455(2) 3_665
Eu1 O5 2.4660(19) .
Eu1 O8 2.402(2) 2_655
Eu1 O11 2.582(2) .
Eu1 O12 2.419(2) 3_665
Eu1 O14 2.458(2) .
Eu1 C4 3.241(3) 3_665
Eu2 N2 2.650(2) .
Eu2 N3 2.738(2) .
Eu2 O1 2.4773(19) .
Eu2 O5 2.4730(19) .
Eu2 O7 2.411(2) .
Eu2 O9 2.387(2) .
Eu2 O11 2.4974(19) .
Eu2 O13 2.415(2) .
Eu2 O15 2.473(2) .
Eu2 H13B 2.77(4) .
N1 C2 1.464(4) .
N1 C3 1.478(4) .
N1 C5 1.508(4) .
N2 C13 1.474(4) .
N2 C14 1.475(4) .
N2 C16 1.494(4) .
N3 C24 1.464(4) .
N3 C25 1.471(4) .
N3 C27 1.497(4) .
O1 C1 1.286(3) .
O2 C1 1.234(4) .
O3 Eu1 2.455(2) 3_665
O3 C4 1.306(3) .
O4 C4 1.219(3) .
O5 C15 1.288(3) .
O6 C15 1.228(3) .
O7 C12 1.248(3) .
O8 Eu1 2.402(2) 2_645
O8 C12 1.258(3) .
O9 C23 1.269(4) .
O10 C23 1.239(4) .
O11 C26 1.278(3) .
O12 Eu1 2.419(2) 3_665
O12 C26 1.235(3) .
O13 H13A 0.897(18) .
O13 H13B 0.873(18) .
O14 H14A 0.898(18) .
O14 H14B 0.906(19) .
O15 H15A 0.892(18) .
O15 H15B 0.881(19) .
C1 C2 1.513(4) .
C2 H2A 0.9700 .
C2 H2B 0.9700 .
C3 H3A 0.9700 .
C3 H3B 0.9700 .
C3 C4 1.510(4) .
C4 Eu1 3.241(3) 3_665
C5 H5A 0.9700 .
C5 H5B 0.9700 .
C5 C6 1.508(5) .
C6 C7 1.384(5) .
C6 C11 1.385(6) .
C7 H7 0.9300 .
C7 C8 1.400(7) .
C8 H8 0.9300 .
C8 C9 1.370(10) .
C9 H9 0.9300 .
C9 C10 1.360(10) .
C10 H10 0.9300 .
C10 C11 1.370(7) .
C11 H11 0.9300 .
C12 C13 1.514(4) .
C13 H13C 0.9700 .
C13 H13D 0.9700 .
C14 H14C 0.9700 .
C14 H14D 0.9700 .
C14 C15 1.517(4) .
C16 H16A 0.9700 .
C16 H16B 0.9700 .
C16 C17 1.515(5) .
C17 C18 1.381(5) .
C17 C22 1.393(5) .
C18 H18 0.9300 .
C18 C19 1.384(6) .
C19 H19 0.9300 .
C19 C20 1.367(7) .
C20 H20 0.9300 .
C20 C21 1.372(7) .
C21 H21 0.9300 .
C21 C22 1.371(6) .
C22 H22 0.9300 .
C23 C24 1.516(4) .
C24 H24A 0.9700 .
C24 H24B 0.9700 .
C25 H25A 0.9700 .
C25 H25B 0.9700 .
C25 C26 1.522(4) .
C27 H27A 0.9700 .
C27 H27B 0.9700 .
C27 C28 1.510(4) .
C28 C29 1.385(5) .
C28 C33 1.381(5) .
C29 H29 0.9300 .
C29 C30 1.378(5) .
C30 H30 0.9300 .
C30 C31 1.368(6) .
C31 H31 0.9300 .
C31 C32 1.362(6) .
C32 H32 0.9300 .
C32 C33 1.392(5) .
C33 H33 0.9300 .

loop_
_geom_torsion_atom_site_label_1
_geom_torsion_atom_site_label_2
_geom_torsion_atom_site_label_3
_geom_torsion_atom_site_label_4
_geom_torsion
_geom_torsion_site_symmetry_1
_geom_torsion_site_symmetry_4
Eu1 N1 C2 C1 39.0(3) . .
Eu1 N1 C3 C4 36.0(3) . .
Eu1 N1 C5 C6 173.2(2) . .
Eu1 O1 C1 O2 163.5(3) . .
Eu1 O1 C1 C2 -15.5(4) . .
Eu1 O3 C4 Eu1 -145.9(2) . 3_665
Eu1 O3 C4 O4 -146.1(2) . .
Eu1 O3 C4 O4 -0.2(4) 3_665 .
Eu1 O3 C4 C3 35.8(3) . .
Eu1 O3 C4 C3 -178.29(18) 3_665 .
Eu1 O5 C15 O6 -12.9(5) . .
Eu1 O5 C15 C14 167.55(18) . .
Eu1 O8 C12 O7 -12.1(6) 2_645 .
Eu1 O8 C12 C13 166.5(3) 2_645 .
Eu1 O11 C26 O12 -39.0(4) . .
Eu1 O11 C26 C25 142.3(2) . .
Eu1 O12 C26 O11 42.6(4) 3_665 .
Eu1 O12 C26 C25 -138.7(2) 3_665 .
Eu2 N2 C13 C12 35.7(3) . .
Eu2 N2 C14 C15 52.1(2) . .
Eu2 N2 C16 C17 -173.8(2) . .
Eu2 N3 C24 C23 40.9(3) . .
Eu2 N3 C25 C26 47.8(2) . .
Eu2 N3 C27 C28 165.1(2) . .
Eu2 O1 C1 O2 11.8(5) . .
Eu2 O1 C1 C2 -167.16(18) . .
Eu2 O5 C15 O6 176.3(2) . .
Eu2 O5 C15 C14 -3.2(3) . .
Eu2 O7 C12 O8 169.9(2) . .
Eu2 O7 C12 C13 -8.7(4) . .
Eu2 O9 C23 O10 159.5(3) . .
Eu2 O9 C23 C24 -17.8(4) . .
Eu2 O11 C26 O12 173.7(2) . .
Eu2 O11 C26 C25 -5.0(3) . .
N1 C3 C4 Eu1 -52.2(6) . 3_665
N1 C3 C4 O3 -49.0(3) . .
N1 C3 C4 O4 132.8(3) . .
N1 C5 C6 C7 91.8(4) . .
N1 C5 C6 C11 -92.0(4) . .
N2 C14 C15 O5 -36.9(3) . .
N2 C14 C15 O6 143.5(3) . .
N2 C16 C17 C18 93.0(4) . .
N2 C16 C17 C22 -83.6(4) . .
N3 C25 C26 O11 -32.9(3) . .
N3 C25 C26 O12 148.3(3) . .
N3 C27 C28 C29 -97.1(4) . .
N3 C27 C28 C33 84.7(4) . .
O1 C1 C2 N1 -20.6(4) . .
O2 C1 C2 N1 160.4(3) . .
O7 C12 C13 N2 -21.4(4) . .
O8 C12 C13 N2 159.8(3) . .
O9 C23 C24 N3 -21.5(4) . .
O10 C23 C24 N3 161.0(3) . .
C2 N1 C3 C4 152.1(2) . .
C2 N1 C5 C6 52.9(4) . .
C3 N1 C2 C1 -75.9(3) . .
C3 N1 C5 C6 -69.0(4) . .
C5 N1 C2 C1 161.1(3) . .
C5 N1 C3 C4 -84.8(3) . .
C5 C6 C7 C8 175.9(4) . .
C5 C6 C11 C10 -175.3(4) . .
C6 C7 C8 C9 -1.2(8) . .
C7 C6 C11 C10 0.9(6) . .
C7 C8 C9 C10 2.3(9) . .
C8 C9 C10 C11 -1.8(10) . .
C9 C10 C11 C6 0.1(8) . .
C11 C6 C7 C8 -0.4(6) . .
C13 N2 C14 C15 167.9(2) . .
C13 N2 C16 C17 63.5(3) . .
C14 N2 C13 C12 -76.1(3) . .
C14 N2 C16 C17 -58.9(3) . .
C16 N2 C13 C12 160.1(3) . .
C16 N2 C14 C15 -68.3(3) . .
C16 C17 C18 C19 -175.1(4) . .
C16 C17 C22 C21 175.5(4) . .
C17 C18 C19 C20 -0.5(8) . .
C18 C17 C22 C21 -1.2(6) . .
C18 C19 C20 C21 -1.1(9) . .
C19 C20 C21 C22 1.5(9) . .
C20 C21 C22 C17 -0.3(8) . .
C22 C17 C18 C19 1.6(7) . .
C24 N3 C25 C26 161.3(2) . .
C24 N3 C27 C28 46.1(4) . .
C25 N3 C24 C23 -72.6(3) . .
C25 N3 C27 C28 -77.0(3) . .
C27 N3 C24 C23 163.8(2) . .
C27 N3 C25 C26 -74.0(3) . .
C27 C28 C29 C30 -178.3(3) . .
C27 C28 C33 C32 179.4(3) . .
C28 C29 C30 C31 -1.9(6) . .
C29 C28 C33 C32 1.2(6) . .
C29 C30 C31 C32 2.6(7) . .
C30 C31 C32 C33 -1.4(7) . .
C31 C32 C33 C28 -0.5(6) . .
C33 C28 C29 C30 0.0(5) . .

_cod_duplicate_entry 7038390
